data_2015767
loop_
_publ_author_name
'Fernando Casta\~neda'
'Clifford A. Bunton'
'Ricardo Baggio'
'Mar\'ia Teresa Garland'

_publ_section_title
;
 Cyano-stabilized triphenylphosphonium ylids
;
_journal_coeditor_code SQ3045
_journal_issue 1
_journal_name_full 'Acta Crystallographica Section C'
_journal_page_first o65
_journal_page_last o67
_journal_paper_doi 10.1107/S0108270106051201
_journal_volume 63
_journal_year 2007
_chemical_formula_iupac 'C22 H18 N O P'
_chemical_formula_moiety 'C22 H18 N O P'
_chemical_formula_sum 'C22 H18 N O P'
_chemical_formula_weight 343.34
_chemical_name_systematic
;
1-cyano-1-(trimethylphosphonio)prop-1-en-2-olate
;
_space_group_IT_number 14
_symmetry_cell_setting monoclinic
_symmetry_space_group_name_Hall '-P 2ybc'
_symmetry_space_group_name_H-M 'P 1 21/c 1'
_atom_sites_solution_hydrogens geom
_atom_sites_solution_primary direct
_atom_sites_solution_secondary difmap
_audit_creation_method SHELXL-97
_cell_angle_alpha 90.00
_cell_angle_beta 91.744(2)
_cell_angle_gamma 90.00
_cell_formula_units_Z 4
_cell_length_a 10.1144(11)
_cell_length_b 8.9938(10)
_cell_length_c 19.968(2)
_cell_measurement_reflns_used 5886
_cell_measurement_temperature 298(2)
_cell_measurement_theta_max 24.88
_cell_measurement_theta_min 2.78
_cell_volume 1815.6(3)
_computing_cell_refinement 'SAINT-NT (Bruker, 2001)'
_computing_data_collection 'SMART-NT (Bruker, 2001)'
_computing_data_reduction SAINT-NT
_computing_molecular_graphics 'SHELXTL-NT (Bruker, 2001)'
_computing_publication_material 'SHELXTL-NT and PLATON (Spek, 2003)'
_computing_structure_refinement 'SHELXL97 (Sheldrick, 1997)'
_computing_structure_solution 'SHELXS97 (Sheldrick, 1997)'
_diffrn_ambient_temperature 298(2)
_diffrn_measured_fraction_theta_full 0.999
_diffrn_measured_fraction_theta_max 0.999
_diffrn_measurement_device_type 'Bruker SMART CCD'
_diffrn_measurement_method '\f and \w scans'
_diffrn_radiation_monochromator graphite
_diffrn_radiation_source 'fine-focus sealed tube'
_diffrn_radiation_type MoK\a
_diffrn_radiation_wavelength 0.71073
_diffrn_reflns_av_R_equivalents 0.0380
_diffrn_reflns_av_sigmaI/netI 0.0372
_diffrn_reflns_limit_h_max 12
_diffrn_reflns_limit_h_min -12
_diffrn_reflns_limit_k_max 11
_diffrn_reflns_limit_k_min -11
_diffrn_reflns_limit_l_max 24
_diffrn_reflns_limit_l_min -24
_diffrn_reflns_number 13496
_diffrn_reflns_theta_full 26.00
_diffrn_reflns_theta_max 26.00
_diffrn_reflns_theta_min 2.01
_diffrn_standards_number 0
_exptl_absorpt_coefficient_mu 0.160
_exptl_absorpt_correction_type none
_exptl_crystal_colour colorless
_exptl_crystal_density_diffrn 1.256
_exptl_crystal_density_method 'not measured'
_exptl_crystal_description plate
_exptl_crystal_F_000 720
_exptl_crystal_size_max .42
_exptl_crystal_size_mid .32
_exptl_crystal_size_min .14
_refine_diff_density_max 0.449
_refine_diff_density_min -0.267
_refine_ls_extinction_method none
_refine_ls_goodness_of_fit_ref 1.029
_refine_ls_hydrogen_treatment constr
_refine_ls_matrix_type full
_refine_ls_number_parameters 227
_refine_ls_number_reflns 3569
_refine_ls_number_restraints 0
_refine_ls_restrained_S_all 1.029
_refine_ls_R_factor_all 0.0698
_refine_ls_R_factor_gt 0.0537
_refine_ls_shift/su_max 0.009
_refine_ls_shift/su_mean 0.002
_refine_ls_structure_factor_coef Fsqd
_refine_ls_weighting_details 'calc w=1/[\s^2^(Fo^2^)+(0.0819P)^2^+0.1374P] where P=(Fo^2^+2Fc^2^)/3'
_refine_ls_weighting_scheme calc
_refine_ls_wR_factor_gt 0.1321
_refine_ls_wR_factor_ref 0.1434
_reflns_number_gt 2789
_reflns_number_total 3569
_reflns_threshold_expression I>2\s(I)
_cod_data_source_file sq3045.cif
_cod_data_source_block II
_cod_original_sg_symbol_H-M 'P 21/c'
_cod_database_code 2015767
_cod_database_fobs_code 2015767

loop_
_symmetry_equiv_pos_as_xyz
'x, y, z'
'-x, y+1/2, -z+1/2'
'-x, -y, -z'
'x, -y-1/2, z-1/2'

loop_
_atom_site_type_symbol
_atom_site_label
_atom_site_fract_x
_atom_site_fract_y
_atom_site_fract_z
_atom_site_U_iso_or_equiv
_atom_site_adp_type
_atom_site_calc_flag
_atom_site_refinement_flags
_atom_site_occupancy
P P1 0.74409(5) 0.89202(6) 0.09042(3) 0.03548(19) Uani d . 1
O O1 0.67740(17) 0.9515(2) 0.22952(8) 0.0629(5) Uani d . 1
N N1 0.4306(2) 0.6685(3) 0.07260(13) 0.0729(7) Uani d . 1
C C1 0.6043(2) 0.8329(3) 0.13196(11) 0.0432(5) Uani d . 1
C C2 0.5086(2) 0.7436(3) 0.09859(13) 0.0501(6) Uani d . 1
C C3 0.5906(2) 0.8781(3) 0.19949(12) 0.0515(6) Uani d . 1
C C4 0.4662(3) 0.8361(4) 0.23534(14) 0.0781(9) Uani d . 1
H H4A 0.4614 0.8924 0.2760 0.117 Uiso calc R 1
H H4B 0.4682 0.7319 0.2457 0.117 Uiso calc R 1
H H4C 0.3902 0.8574 0.2070 0.117 Uiso calc R 1
C C11 0.8953(2) 0.7985(2) 0.11691(11) 0.0394(5) Uani d . 1
C C12 0.9842(2) 0.7496(3) 0.07029(12) 0.0490(6) Uani d . 1
H H12 0.9669 0.7663 0.0249 0.059 Uiso calc R 1
C C13 1.0985(2) 0.6760(3) 0.09074(14) 0.0555(6) Uani d . 1
H H13 1.1574 0.6434 0.0590 0.067 Uiso calc R 1
C C14 1.1253(3) 0.6510(3) 0.15691(15) 0.0615(7) Uani d . 1
H H14 1.2015 0.6002 0.1705 0.074 Uiso calc R 1
C C15 1.0399(3) 0.7010(4) 0.20281(15) 0.0780(9) Uani d . 1
H H15 1.0587 0.6851 0.2481 0.094 Uiso calc R 1
C C16 0.9254(3) 0.7750(3) 0.18354(13) 0.0661(8) Uani d . 1
H H16 0.8685 0.8091 0.2159 0.079 Uiso calc R 1
C C21 0.72447(19) 0.8569(2) 0.00183(11) 0.0373(5) Uani d . 1
C C22 0.7441(2) 0.9706(3) -0.04357(11) 0.0453(5) Uani d . 1
H H22 0.7592 1.0669 -0.0282 0.054 Uiso calc R 1
C C23 0.7412(2) 0.9417(3) -0.11121(12) 0.0574(6) Uani d . 1
H H23 0.7564 1.0181 -0.1414 0.069 Uiso calc R 1
C C24 0.7160(2) 0.8003(3) -0.13441(13) 0.0589(7) Uani d . 1
H H24 0.7143 0.7810 -0.1802 0.071 Uiso calc R 1
C C25 0.6934(2) 0.6877(3) -0.08995(13) 0.0554(6) Uani d . 1
H H25 0.6743 0.5927 -0.1059 0.066 Uiso calc R 1
C C26 0.6985(2) 0.7137(3) -0.02227(12) 0.0471(6) Uani d . 1
H H26 0.6847 0.6362 0.0075 0.057 Uiso calc R 1
C C31 0.7690(2) 1.0888(2) 0.10008(10) 0.0371(5) Uani d . 1
C C32 0.6610(2) 1.1824(3) 0.09472(12) 0.0497(6) Uani d . 1
H H32 0.5763 1.1434 0.0886 0.060 Uiso calc R 1
C C33 0.6796(3) 1.3339(3) 0.09850(13) 0.0587(7) Uani d . 1
H H33 0.6073 1.3975 0.0945 0.070 Uiso calc R 1
C C34 0.8037(3) 1.3909(3) 0.10816(14) 0.0635(7) Uani d . 1
H H34 0.8152 1.4932 0.1116 0.076 Uiso calc R 1
C C35 0.9117(3) 1.2988(3) 0.11285(14) 0.0631(7) Uani d . 1
H H35 0.9960 1.3389 0.1189 0.076 Uiso calc R 1
C C36 0.8954(2) 1.1470(3) 0.10861(12) 0.0472(6) Uani d . 1
H H36 0.9683 1.0842 0.1114 0.057 Uiso calc R 1

loop_
_atom_site_aniso_label
_atom_site_aniso_U_11
_atom_site_aniso_U_22
_atom_site_aniso_U_33
_atom_site_aniso_U_12
_atom_site_aniso_U_13
_atom_site_aniso_U_23
P1 0.0350(3) 0.0332(3) 0.0382(3) -0.0015(2) 0.0009(2) 0.0022(2)
O1 0.0608(11) 0.0810(13) 0.0468(10) -0.0052(10) 0.0014(8) -0.0015(9)
N1 0.0532(13) 0.0770(16) 0.0888(18) -0.0214(12) 0.0075(12) -0.0084(14)
C1 0.0362(11) 0.0466(13) 0.0467(13) -0.0027(10) 0.0028(9) 0.0060(10)
C2 0.0394(12) 0.0467(14) 0.0644(16) -0.0011(11) 0.0062(11) 0.0073(11)
C3 0.0429(13) 0.0628(16) 0.0492(14) 0.0045(11) 0.0053(11) 0.0145(11)
C4 0.0555(16) 0.122(3) 0.0570(17) -0.0013(17) 0.0128(13) 0.0247(17)
C11 0.0395(11) 0.0345(11) 0.0442(12) -0.0027(9) -0.0011(9) 0.0018(9)
C12 0.0415(12) 0.0540(15) 0.0515(14) 0.0028(10) 0.0012(10) 0.0070(11)
C13 0.0392(12) 0.0552(15) 0.0721(18) 0.0062(11) 0.0046(11) 0.0027(13)
C14 0.0519(14) 0.0544(15) 0.077(2) 0.0095(12) -0.0127(14) -0.0023(14)
C15 0.083(2) 0.099(2) 0.0507(16) 0.0320(18) -0.0182(15) 0.0030(16)
C16 0.0700(17) 0.0825(19) 0.0459(15) 0.0275(14) 0.0003(13) -0.0030(13)
C21 0.0326(10) 0.0353(11) 0.0439(12) 0.0009(8) 0.0005(9) 0.0006(9)
C22 0.0486(13) 0.0457(13) 0.0414(13) -0.0037(10) -0.0036(10) 0.0004(10)
C23 0.0620(16) 0.0684(17) 0.0413(14) -0.0029(13) -0.0041(11) 0.0059(12)
C24 0.0504(14) 0.0835(19) 0.0427(14) 0.0016(13) -0.0025(11) -0.0141(13)
C25 0.0463(13) 0.0543(15) 0.0654(17) 0.0005(11) -0.0024(11) -0.0205(13)
C26 0.0426(12) 0.0405(12) 0.0581(15) 0.0007(10) -0.0009(10) -0.0032(10)
C31 0.0434(11) 0.0329(11) 0.0351(11) -0.0007(9) 0.0043(9) -0.0010(8)
C32 0.0454(13) 0.0447(13) 0.0592(15) 0.0014(10) 0.0055(11) 0.0017(11)
C33 0.0671(16) 0.0408(13) 0.0685(17) 0.0120(12) 0.0086(13) 0.0025(12)
C34 0.088(2) 0.0345(13) 0.0676(18) -0.0064(13) 0.0011(15) 0.0014(11)
C35 0.0665(17) 0.0491(15) 0.0734(19) -0.0196(13) -0.0041(14) 0.0019(13)
C36 0.0442(12) 0.0439(13) 0.0535(14) -0.0072(10) -0.0008(10) -0.0007(10)

loop_
_atom_type_symbol
_atom_type_description
_atom_type_scat_dispersion_real
_atom_type_scat_dispersion_imag
_atom_type_scat_source
C C 0.0033 0.0016 'International Tables Vol C Tables 4.2.6.8 and 6.1.1.4'
H H 0.0000 0.0000 'International Tables Vol C Tables 4.2.6.8 and 6.1.1.4'
N N 0.0061 0.0033 'International Tables Vol C Tables 4.2.6.8 and 6.1.1.4'
O O 0.0106 0.0060 'International Tables Vol C Tables 4.2.6.8 and 6.1.1.4'
P P 0.1023 0.0942 'International Tables Vol C Tables 4.2.6.8 and 6.1.1.4'

loop_
_geom_angle_atom_site_label_1
_geom_angle_atom_site_label_2
_geom_angle_atom_site_label_3
_geom_angle
_geom_angle_publ_flag
C1 P1 C31 111.24(10) ?
C1 P1 C21 110.29(10) ?
C31 P1 C21 106.81(9) ?
C1 P1 C11 114.15(10) ?
C31 P1 C11 108.17(9) ?
C21 P1 C11 105.79(10) ?
C2 C1 C3 121.8(2) y
C2 C1 P1 120.27(17) y
C3 C1 P1 117.95(17) y
N1 C2 C1 178.4(3) y
O1 C3 C1 121.6(2) y
O1 C3 C4 119.4(2) y
C1 C3 C4 119.0(2) y
C3 C4 H4A 109.5 ?
C3 C4 H4B 109.5 ?
H4A C4 H4B 109.5 ?
C3 C4 H4C 109.5 ?
H4A C4 H4C 109.5 ?
H4B C4 H4C 109.5 ?
C16 C11 C12 118.2(2) ?
C16 C11 P1 121.04(18) ?
C12 C11 P1 120.72(16) ?
C13 C12 C11 120.5(2) ?
C13 C12 H12 119.8 ?
C11 C12 H12 119.8 ?
C14 C13 C12 120.4(2) ?
C14 C13 H13 119.8 ?
C12 C13 H13 119.8 ?
C15 C14 C13 119.3(2) ?
C15 C14 H14 120.3 ?
C13 C14 H14 120.3 ?
C14 C15 C16 121.2(3) ?
C14 C15 H15 119.4 ?
C16 C15 H15 119.4 ?
C11 C16 C15 120.3(2) ?
C11 C16 H16 119.9 ?
C15 C16 H16 119.9 ?
C22 C21 C26 119.0(2) ?
C22 C21 P1 119.95(16) ?
C26 C21 P1 120.93(17) ?
C23 C22 C21 120.3(2) ?
C23 C22 H22 119.9 ?
C21 C22 H22 119.9 ?
C24 C23 C22 120.3(2) ?
C24 C23 H23 119.9 ?
C22 C23 H23 119.9 ?
C23 C24 C25 119.9(2) ?
C23 C24 H24 120.1 ?
C25 C24 H24 120.1 ?
C26 C25 C24 120.7(2) ?
C26 C25 H25 119.7 ?
C24 C25 H25 119.7 ?
C25 C26 C21 119.9(2) ?
C25 C26 H26 120.1 ?
C21 C26 H26 120.1 ?
C32 C31 C36 120.2(2) ?
C32 C31 P1 118.96(16) ?
C36 C31 P1 120.70(16) ?
C33 C32 C31 119.5(2) ?
C33 C32 H32 120.2 ?
C31 C32 H32 120.2 ?
C34 C33 C32 120.2(2) ?
C34 C33 H33 119.9 ?
C32 C33 H33 119.9 ?
C33 C34 C35 120.7(2) ?
C33 C34 H34 119.7 ?
C35 C34 H34 119.7 ?
C36 C35 C34 120.0(2) ?
C36 C35 H35 120.0 ?
C34 C35 H35 120.0 ?
C35 C36 C31 119.3(2) ?
C35 C36 H36 120.3 ?
C31 C36 H36 120.3 ?

loop_
_geom_bond_atom_site_label_1
_geom_bond_atom_site_label_2
_geom_bond_distance
_geom_bond_publ_flag
P1 C1 1.744(2) y
P1 C31 1.797(2) ?
P1 C21 1.802(2) ?
P1 C11 1.810(2) ?
O1 C3 1.239(3) y
N1 C2 1.150(3) y
C1 C2 1.410(3) y
C1 C3 1.419(3) y
C3 C4 1.514(3) y
C4 H4A 0.9600 ?
C4 H4B 0.9600 ?
C4 H4C 0.9600 ?
C11 C16 1.372(3) ?
C11 C12 1.386(3) ?
C12 C13 1.382(3) ?
C12 H12 0.9300 ?
C13 C14 1.360(4) ?
C13 H13 0.9300 ?
C14 C15 1.355(4) ?
C14 H14 0.9300 ?
C15 C16 1.380(4) ?
C15 H15 0.9300 ?
C16 H16 0.9300 ?
C21 C22 1.385(3) ?
C21 C26 1.397(3) ?
C22 C23 1.375(3) ?
C22 H22 0.9300 ?
C23 C24 1.375(4) ?
C23 H23 0.9300 ?
C24 C25 1.370(4) ?
C24 H24 0.9300 ?
C25 C26 1.371(3) ?
C25 H25 0.9300 ?
C26 H26 0.9300 ?
C31 C32 1.380(3) ?
C31 C36 1.387(3) ?
C32 C33 1.377(3) ?
C32 H32 0.9300 ?
C33 C34 1.364(4) ?
C33 H33 0.9300 ?
C34 C35 1.372(4) ?
C34 H34 0.9300 ?
C35 C36 1.377(3) ?
C35 H35 0.9300 ?
C36 H36 0.9300 ?

loop_
_geom_hbond_atom_site_label_D
_geom_hbond_atom_site_label_H
_geom_hbond_atom_site_label_A
_geom_hbond_site_symmetry_A
_geom_hbond_distance_DH
_geom_hbond_distance_HA
_geom_hbond_distance_DA
_geom_hbond_angle_DHA
C16 H16 O1 . 0.93 2.34 3.130(3) 142
C34 H34 Cg1 1_565 0.93 2.91 3.703(3) 144
P1 ? O1 ? ? ? 2.928(2) ?

loop_
_geom_torsion_atom_site_label_1
_geom_torsion_atom_site_label_2
_geom_torsion_atom_site_label_3
_geom_torsion_atom_site_label_4
_geom_torsion
_geom_torsion_publ_flag
C31 P1 C1 C2 130.35(18) ?
C21 P1 C1 C2 12.0(2) ?
C11 P1 C1 C2 -106.89(19) ?
C31 P1 C1 C3 -49.3(2) ?
C21 P1 C1 C3 -167.64(17) ?
C11 P1 C1 C3 73.4(2) ?
C2 C1 C3 O1 177.0(2) y
P1 C1 C3 O1 -3.3(3) y
C2 C1 C3 C4 -3.3(4) y
P1 C1 C3 C4 176.34(19) ?
C1 P1 C11 C16 -44.3(2) ?
C31 P1 C11 C16 80.1(2) ?
C21 P1 C11 C16 -165.7(2) ?
C1 P1 C11 C12 136.17(18) ?
C31 P1 C11 C12 -99.42(19) ?
C21 P1 C11 C12 14.7(2) ?
C16 C11 C12 C13 1.5(3) ?
P1 C11 C12 C13 -178.92(17) ?
C11 C12 C13 C14 -0.2(4) ?
C12 C13 C14 C15 -1.0(4) ?
C13 C14 C15 C16 0.9(5) ?
C12 C11 C16 C15 -1.7(4) ?
P1 C11 C16 C15 178.8(2) ?
C14 C15 C16 C11 0.5(5) ?
C1 P1 C21 C22 127.77(18) ?
C31 P1 C21 C22 6.8(2) ?
C11 P1 C21 C22 -108.32(18) ?
C1 P1 C21 C26 -56.7(2) ?
C31 P1 C21 C26 -177.67(16) ?
C11 P1 C21 C26 67.24(19) ?
C26 C21 C22 C23 -1.6(3) ?
P1 C21 C22 C23 174.04(17) ?
C21 C22 C23 C24 1.4(4) ?
C22 C23 C24 C25 0.1(4) ?
C23 C24 C25 C26 -1.5(4) ?
C24 C25 C26 C21 1.3(3) ?
C22 C21 C26 C25 0.3(3) ?
P1 C21 C26 C25 -175.33(17) ?
C1 P1 C31 C32 -42.3(2) ?
C21 P1 C31 C32 78.12(19) ?
C11 P1 C31 C32 -168.40(18) ?
C1 P1 C31 C36 141.73(18) ?
C21 P1 C31 C36 -97.88(19) ?
C11 P1 C31 C36 15.6(2) ?
C36 C31 C32 C33 -0.6(3) ?
P1 C31 C32 C33 -176.60(18) ?
C31 C32 C33 C34 -0.6(4) ?
C32 C33 C34 C35 1.3(4) ?
C33 C34 C35 C36 -0.8(4) ?
C34 C35 C36 C31 -0.5(4) ?
C32 C31 C36 C35 1.1(3) ?
P1 C31 C36 C35 177.08(18) ?

loop_
_cod_related_entry_id
_cod_related_entry_database
_cod_related_entry_code
1 ChemSpider 9134045
